data_7242228
loop_
_publ_author_name
'Huseynzada, Alakbar E.'
'Jelch, Christian'
'Akhundzada, Haji Vahid N.'
'Soudani, Sarra'
'Ben Nasr, Cherif'
'Israyilova, Aygun'
'Doria, Filippo'
'Hasanova, Ulviyya A.'
'Khankishiyeva, Rana F.'
'Freccero, Mauro'

_publ_section_title
;
 Synthesis, crystal structure and antibacterial studies of
 dihydropyrimidines and their regioselectively oxidized products
;
_journal_issue 11
_journal_name_full 'RSC Advances'
_journal_page_first 6312
_journal_page_last 6329
_journal_paper_doi 10.1039/D0RA10255E
_journal_volume 11
_journal_year 2021
_chemical_formula_moiety 'C16 H20 N2 O6'
_chemical_formula_sum 'C16 H20 N2 O6'
_chemical_formula_weight 336.34
_space_group_crystal_system monoclinic
_space_group_IT_number 14
_space_group_name_Hall '-P 2ybc'
_space_group_name_H-M_alt 'P 1 21/c 1'
_atom_sites_solution_hydrogens mixed
_atom_sites_solution_primary difmap
_atom_sites_solution_secondary difmap
_audit_creation_method SHELXL-2017/1
_audit_update_record
;
2020-04-22 deposited with the CCDC.	2021-01-27 downloaded from the CCDC.
;
_cell_angle_alpha 90
_cell_angle_beta 98.173(2)
_cell_angle_gamma 90
_cell_formula_units_Z 4
_cell_length_a 11.6354(5)
_cell_length_b 14.5969(5)
_cell_length_c 9.3401(3)
_cell_measurement_reflns_used 2624
_cell_measurement_temperature 100(2)
_cell_measurement_theta_max 30.38
_cell_measurement_theta_min 2.25
_cell_volume 1570.22(10)
_computing_cell_refinement 'Bruker SAINT'
_computing_data_collection 'Bruker APEX2'
_computing_data_reduction 'Bruker SAINT'
_computing_structure_refinement 'SHELXL-2017/1 (Sheldrick, 2017)'
_computing_structure_solution 'SHELXT 2014/5 (Sheldrick, 2014)'
_diffrn_ambient_temperature 100(2)
_diffrn_measured_fraction_theta_full 0.992
_diffrn_measured_fraction_theta_max 0.992
_diffrn_measurement_device_type 'Bruker APEX-II CCD'
_diffrn_measurement_method '\f and \w scans'
_diffrn_radiation_type MoK\a
_diffrn_radiation_wavelength 0.71073
_diffrn_reflns_av_R_equivalents 0.0347
_diffrn_reflns_av_unetI/netI 0.0601
_diffrn_reflns_Laue_measured_fraction_full 0.992
_diffrn_reflns_Laue_measured_fraction_max 0.992
_diffrn_reflns_limit_h_max 15
_diffrn_reflns_limit_h_min -13
_diffrn_reflns_limit_k_max 19
_diffrn_reflns_limit_k_min -16
_diffrn_reflns_limit_l_max 11
_diffrn_reflns_limit_l_min -12
_diffrn_reflns_number 8627
_diffrn_reflns_point_group_measured_fraction_full 0.992
_diffrn_reflns_point_group_measured_fraction_max 0.992
_diffrn_reflns_theta_full 25.242
_diffrn_reflns_theta_max 28.000
_diffrn_reflns_theta_min 1.768
_exptl_absorpt_coefficient_mu 0.110
_exptl_absorpt_correction_T_max 0.7461
_exptl_absorpt_correction_T_min 0.5637
_exptl_absorpt_correction_type multi-scan
_exptl_absorpt_process_details 'SADABS (Bruker, 2003)'
_exptl_crystal_colour colourless
_exptl_crystal_density_diffrn 1.423
_exptl_crystal_description prism
_exptl_crystal_F_000 712
_exptl_crystal_size_max 0.320
_exptl_crystal_size_mid 0.290
_exptl_crystal_size_min 0.145
_refine_diff_density_max 0.275
_refine_diff_density_min -0.276
_refine_diff_density_rms 0.052
_refine_ls_extinction_method none
_refine_ls_goodness_of_fit_ref 1.005
_refine_ls_hydrogen_treatment mixed
_refine_ls_matrix_type full
_refine_ls_number_parameters 230
_refine_ls_number_reflns 3771
_refine_ls_number_restraints 0
_refine_ls_restrained_S_all 1.005
_refine_ls_R_factor_all 0.0817
_refine_ls_R_factor_gt 0.0544
_refine_ls_shift/su_max 0.000
_refine_ls_shift/su_mean 0.000
_refine_ls_structure_factor_coef Fsqd
_refine_ls_weighting_details 'w=1/[\s^2^(Fo^2^)+(0.0520P)^2^+0.5758P] where P=(Fo^2^+2Fc^2^)/3'
_refine_ls_weighting_scheme calc
_refine_ls_wR_factor_gt 0.1152
_refine_ls_wR_factor_ref 0.1240
_reflns_Friedel_coverage 0.000
_reflns_number_gt 2727
_reflns_number_total 3771
_reflns_threshold_expression 'I > 2\s(I)'
_cod_data_source_file d0ra10255e3.cif
_cod_data_source_block ar_a
_cod_original_sg_symbol_H-M 'P 21/c'
_cod_database_code 7242228
_shelx_shelxl_version_number 2017/1
_shelx_space_group_comment
;
The symmetry employed for this shelxl refinement is uniquely defined
by the following loop, which should always be used as a source of
symmetry information in preference to the above space-group names.
They are only intended as comments.
;
_shelx_estimated_absorpt_t_min 0.966
_shelx_estimated_absorpt_t_max 0.984

loop_
_space_group_symop_operation_xyz
'x, y, z'
'-x, y+1/2, -z+1/2'
'-x, -y, -z'
'x, -y-1/2, z-1/2'

loop_
_atom_site_label
_atom_site_type_symbol
_atom_site_fract_x
_atom_site_fract_y
_atom_site_fract_z
_atom_site_U_iso_or_equiv
_atom_site_adp_type
_atom_site_occupancy
_atom_site_site_symmetry_order
_atom_site_calc_flag
_atom_site_refinement_flags_posn
_atom_site_refinement_flags_adp
_atom_site_refinement_flags_occupancy
_atom_site_disorder_assembly
_atom_site_disorder_group
O1 O 0.87492(12) 0.40177(9) 0.32259(13) 0.0227(3) Uani 1 1 d . . . . .
O2 O 0.99396(16) 0.29797(12) 0.43862(15) 0.0448(5) Uani 1 1 d . . . . .
O3 O 0.86092(12) 0.56020(10) 0.92997(13) 0.0264(3) Uani 1 1 d . . . . .
O4 O 0.65867(11) 0.51313(9) 0.30264(13) 0.0233(3) Uani 1 1 d . . . . .
O5 O 0.36420(11) 0.31410(10) 0.42341(15) 0.0268(3) Uani 1 1 d . . . . .
O6 O 0.72606(11) 0.35725(9) 0.74387(13) 0.0204(3) Uani 1 1 d . . . . .
N1 N 0.81515(14) 0.53736(11) 0.68839(16) 0.0187(3) Uani 1 1 d . . . . .
H1 H 0.7688(18) 0.5810(13) 0.684(2) 0.014(5) Uiso 1 1 d . . . . .
N2 N 0.95635(14) 0.44968(11) 0.82210(16) 0.0189(3) Uani 1 1 d . . . . .
H2 H 1.006(2) 0.4445(15) 0.903(2) 0.030(6) Uiso 1 1 d . . . . .
C1 C 0.91219(15) 0.41523(12) 0.57279(18) 0.0165(4) Uani 1 1 d . . . . .
C2 C 0.80958(15) 0.48079(12) 0.55774(17) 0.0155(4) Uani 1 1 d . . . . .
H2A H 0.818044 0.522891 0.475429 0.019 Uiso 1 1 calc R U . . .
C3 C 0.87457(16) 0.51758(13) 0.81905(18) 0.0185(4) Uani 1 1 d . . . . .
C4 C 0.98154(15) 0.40426(12) 0.70052(18) 0.0163(4) Uani 1 1 d . . . . .
C5 C 0.93427(17) 0.36528(13) 0.44321(19) 0.0210(4) Uani 1 1 d . . . . .
C6 C 0.8863(2) 0.35549(15) 0.18860(19) 0.0286(5) Uani 1 1 d . . . . .
H6A H 0.846070 0.390795 0.107267 0.043 Uiso 1 1 calc R U . . .
H6B H 0.851764 0.294269 0.189218 0.043 Uiso 1 1 calc R U . . .
H6C H 0.968658 0.350010 0.178423 0.043 Uiso 1 1 calc R U . . .
C7 C 0.69173(15) 0.43346(12) 0.52260(18) 0.0157(4) Uani 1 1 d . . . . .
C8 C 0.61798(16) 0.45165(12) 0.39387(18) 0.0174(4) Uani 1 1 d . . . . .
C9 C 0.51005(16) 0.41007(13) 0.36214(19) 0.0196(4) Uani 1 1 d . . . . .
H9A H 0.462157 0.422106 0.273010 0.023 Uiso 1 1 calc R U . . .
C10 C 0.47302(15) 0.35072(13) 0.4622(2) 0.0193(4) Uani 1 1 d . . . . .
C11 C 0.54291(16) 0.33055(12) 0.59138(19) 0.0187(4) Uani 1 1 d . . . . .
H11A H 0.517497 0.289217 0.658927 0.022 Uiso 1 1 calc R U . . .
C12 C 0.65148(15) 0.37253(12) 0.61950(18) 0.0160(4) Uani 1 1 d . . . . .
C13 C 0.6023(2) 0.51682(17) 0.1574(2) 0.0366(6) Uani 1 1 d . . . . .
H13A H 0.648316 0.554234 0.099481 0.055 Uiso 1 1 calc R U . . .
H13B H 0.525055 0.544080 0.155137 0.055 Uiso 1 1 calc R U . . .
H13C H 0.594527 0.454686 0.117431 0.055 Uiso 1 1 calc R U . . .
C14 C 0.31929(18) 0.25719(16) 0.5275(2) 0.0319(5) Uani 1 1 d . . . . .
H14A H 0.240085 0.238101 0.489432 0.048 Uiso 1 1 calc R U . . .
H14B H 0.318440 0.291623 0.617438 0.048 Uiso 1 1 calc R U . . .
H14C H 0.368647 0.202925 0.546898 0.048 Uiso 1 1 calc R U . . .
C15 C 0.69226(18) 0.29594(14) 0.8484(2) 0.0261(4) Uani 1 1 d . . . . .
H15A H 0.756438 0.288490 0.927623 0.039 Uiso 1 1 calc R U . . .
H15B H 0.672626 0.236336 0.803084 0.039 Uiso 1 1 calc R U . . .
H15C H 0.624397 0.320680 0.886443 0.039 Uiso 1 1 calc R U . . .
C16 C 1.09003(16) 0.34831(14) 0.72919(19) 0.0213(4) Uani 1 1 d . . . . .
H16A H 1.155730 0.388255 0.764247 0.032 Uiso 1 1 calc R U . . .
H16B H 1.104311 0.318195 0.639603 0.032 Uiso 1 1 calc R U . . .
H16C H 1.081165 0.301800 0.802496 0.032 Uiso 1 1 calc R U . . .

loop_
_atom_site_aniso_label
_atom_site_aniso_U_11
_atom_site_aniso_U_22
_atom_site_aniso_U_33
_atom_site_aniso_U_23
_atom_site_aniso_U_13
_atom_site_aniso_U_12
O1 0.0268(8) 0.0274(7) 0.0133(6) -0.0028(6) 0.0008(5) 0.0001(6)
O2 0.0663(13) 0.0428(10) 0.0245(8) -0.0044(7) 0.0035(7) 0.0295(9)
O3 0.0243(8) 0.0358(8) 0.0179(6) -0.0069(6) -0.0010(5) 0.0038(6)
O4 0.0241(7) 0.0277(7) 0.0157(6) 0.0048(6) -0.0052(5) -0.0021(6)
O5 0.0147(7) 0.0307(8) 0.0326(7) -0.0012(6) -0.0052(6) -0.0048(6)
O6 0.0185(7) 0.0255(7) 0.0159(6) 0.0060(5) -0.0022(5) -0.0036(5)
N1 0.0187(8) 0.0172(8) 0.0189(7) -0.0035(6) -0.0020(6) 0.0028(7)
N2 0.0162(8) 0.0245(8) 0.0145(7) 0.0006(7) -0.0030(6) 0.0008(6)
C1 0.0158(9) 0.0178(9) 0.0162(8) 0.0009(7) 0.0030(7) -0.0015(7)
C2 0.0163(9) 0.0175(9) 0.0119(7) 0.0006(7) -0.0005(6) -0.0010(7)
C3 0.0165(9) 0.0221(9) 0.0159(8) -0.0016(8) -0.0006(7) -0.0037(7)
C4 0.0148(9) 0.0156(8) 0.0188(8) 0.0010(7) 0.0037(7) -0.0025(7)
C5 0.0214(10) 0.0224(10) 0.0192(9) 0.0000(8) 0.0032(7) -0.0024(8)
C6 0.0387(13) 0.0323(11) 0.0153(9) -0.0064(9) 0.0054(8) -0.0064(10)
C7 0.0138(9) 0.0169(9) 0.0157(8) -0.0041(7) -0.0008(6) 0.0022(7)
C8 0.0178(9) 0.0167(9) 0.0170(8) -0.0025(7) 0.0000(7) 0.0032(7)
C9 0.0178(9) 0.0222(9) 0.0165(8) -0.0040(8) -0.0051(7) 0.0048(7)
C10 0.0120(9) 0.0199(9) 0.0251(9) -0.0076(8) -0.0007(7) 0.0003(7)
C11 0.0174(9) 0.0176(9) 0.0212(9) -0.0017(7) 0.0027(7) 0.0005(7)
C12 0.0141(9) 0.0164(8) 0.0164(8) -0.0022(7) -0.0015(6) 0.0020(7)
C13 0.0436(14) 0.0442(14) 0.0180(9) 0.0075(10) -0.0096(9) -0.0061(11)
C14 0.0195(11) 0.0396(13) 0.0365(11) -0.0054(10) 0.0030(9) -0.0108(9)
C15 0.0291(11) 0.0273(10) 0.0211(9) 0.0071(8) 0.0004(8) -0.0037(8)
C16 0.0154(9) 0.0263(10) 0.0218(9) 0.0036(8) 0.0011(7) 0.0027(8)

loop_
_atom_type_symbol
_atom_type_description
_atom_type_scat_dispersion_real
_atom_type_scat_dispersion_imag
_atom_type_scat_source
C C 0.0033 0.0016 'International Tables Vol C Tables 4.2.6.8 and 6.1.1.4'
H H 0.0000 0.0000 'International Tables Vol C Tables 4.2.6.8 and 6.1.1.4'
N N 0.0061 0.0033 'International Tables Vol C Tables 4.2.6.8 and 6.1.1.4'
O O 0.0106 0.0060 'International Tables Vol C Tables 4.2.6.8 and 6.1.1.4'

loop_
_geom_angle_atom_site_label_1
_geom_angle_atom_site_label_2
_geom_angle_atom_site_label_3
_geom_angle
_geom_angle_site_symmetry_1
_geom_angle_site_symmetry_3
_geom_angle_publ_flag
C5 O1 C6 116.18(15) . . ?
C8 O4 C13 117.76(15) . . ?
C10 O5 C14 117.23(14) . . ?
C12 O6 C15 118.87(14) . . ?
C3 N1 C2 126.14(16) . . ?
C3 N1 H1 117.0(13) . . ?
C2 N1 H1 116.0(13) . . ?
C3 N2 C4 123.86(15) . . ?
C3 N2 H2 116.4(14) . . ?
C4 N2 H2 118.1(14) . . ?
C4 C1 C5 121.13(17) . . ?
C4 C1 C2 121.23(16) . . ?
C5 C1 C2 117.64(15) . . ?
N1 C2 C1 109.63(14) . . ?
N1 C2 C7 111.41(14) . . ?
C1 C2 C7 113.82(15) . . ?
N1 C2 H2A 107.2 . . ?
C1 C2 H2A 107.2 . . ?
C7 C2 H2A 107.2 . . ?
O3 C3 N1 122.73(18) . . ?
O3 C3 N2 121.13(16) . . ?
N1 C3 N2 116.06(16) . . ?
C1 C4 N2 119.92(16) . . ?
C1 C4 C16 127.28(16) . . ?
N2 C4 C16 112.78(15) . . ?
O2 C5 O1 121.46(17) . . ?
O2 C5 C1 127.08(18) . . ?
O1 C5 C1 111.41(16) . . ?
O1 C6 H6A 109.5 . . ?
O1 C6 H6B 109.5 . . ?
H6A C6 H6B 109.5 . . ?
O1 C6 H6C 109.5 . . ?
H6A C6 H6C 109.5 . . ?
H6B C6 H6C 109.5 . . ?
C12 C7 C8 117.15(16) . . ?
C12 C7 C2 121.46(15) . . ?
C8 C7 C2 121.36(15) . . ?
O4 C8 C9 122.45(15) . . ?
O4 C8 C7 115.81(15) . . ?
C9 C8 C7 121.73(16) . . ?
C10 C9 C8 119.17(16) . . ?
C10 C9 H9A 120.4 . . ?
C8 C9 H9A 120.4 . . ?
O5 C10 C11 123.42(17) . . ?
O5 C10 C9 115.33(16) . . ?
C11 C10 C9 121.25(17) . . ?
C10 C11 C12 118.27(17) . . ?
C10 C11 H11A 120.9 . . ?
C12 C11 H11A 120.9 . . ?
O6 C12 C11 122.49(16) . . ?
O6 C12 C7 115.10(15) . . ?
C11 C12 C7 122.41(16) . . ?
O4 C13 H13A 109.5 . . ?
O4 C13 H13B 109.5 . . ?
H13A C13 H13B 109.5 . . ?
O4 C13 H13C 109.5 . . ?
H13A C13 H13C 109.5 . . ?
H13B C13 H13C 109.5 . . ?
O5 C14 H14A 109.5 . . ?
O5 C14 H14B 109.5 . . ?
H14A C14 H14B 109.5 . . ?
O5 C14 H14C 109.5 . . ?
H14A C14 H14C 109.5 . . ?
H14B C14 H14C 109.5 . . ?
O6 C15 H15A 109.5 . . ?
O6 C15 H15B 109.5 . . ?
H15A C15 H15B 109.5 . . ?
O6 C15 H15C 109.5 . . ?
H15A C15 H15C 109.5 . . ?
H15B C15 H15C 109.5 . . ?
C4 C16 H16A 109.5 . . ?
C4 C16 H16B 109.5 . . ?
H16A C16 H16B 109.5 . . ?
C4 C16 H16C 109.5 . . ?
H16A C16 H16C 109.5 . . ?
H16B C16 H16C 109.5 . . ?

loop_
_geom_bond_atom_site_label_1
_geom_bond_atom_site_label_2
_geom_bond_distance
_geom_bond_site_symmetry_2
_geom_bond_publ_flag
O1 C5 1.345(2) . ?
O1 C6 1.445(2) . ?
O2 C5 1.207(2) . ?
O3 C3 1.238(2) . ?
O4 C8 1.368(2) . ?
O4 C13 1.422(2) . ?
O5 C10 1.375(2) . ?
O5 C14 1.433(2) . ?
O6 C12 1.366(2) . ?
O6 C15 1.420(2) . ?
N1 C3 1.346(2) . ?
N1 C2 1.467(2) . ?
N1 H1 0.83(2) . ?
N2 C3 1.371(2) . ?
N2 C4 1.382(2) . ?
N2 H2 0.89(2) . ?
C1 C4 1.351(2) . ?
C1 C5 1.467(2) . ?
C1 C2 1.521(2) . ?
C2 C7 1.529(2) . ?
C2 H2A 1.0000 . ?
C4 C16 1.495(2) . ?
C6 H6A 0.9800 . ?
C6 H6B 0.9800 . ?
C6 H6C 0.9800 . ?
C7 C12 1.396(2) . ?
C7 C8 1.400(2) . ?
C8 C9 1.388(3) . ?
C9 C10 1.387(3) . ?
C9 H9A 0.9500 . ?
C10 C11 1.387(2) . ?
C11 C12 1.395(2) . ?
C11 H11A 0.9500 . ?
C13 H13A 0.9800 . ?
C13 H13B 0.9800 . ?
C13 H13C 0.9800 . ?
C14 H14A 0.9800 . ?
C14 H14B 0.9800 . ?
C14 H14C 0.9800 . ?
C15 H15A 0.9800 . ?
C15 H15B 0.9800 . ?
C15 H15C 0.9800 . ?
C16 H16A 0.9800 . ?
C16 H16B 0.9800 . ?
C16 H16C 0.9800 . ?

loop_
_geom_hbond_atom_site_label_D
_geom_hbond_atom_site_label_H
_geom_hbond_atom_site_label_A
_geom_hbond_distance_DH
_geom_hbond_distance_HA
_geom_hbond_distance_DA
_geom_hbond_angle_DHA
_geom_hbond_site_symmetry_A
_geom_hbond_publ_flag
N1 H1 O5 0.83(2) 2.30(2) 3.087(2) 157.0(18) 3_666 yes
N2 H2 O3 0.89(2) 2.03(2) 2.916(2) 171(2) 3_767 yes
C2 H2A O4 1.00 2.28 2.792(2) 110.3 . yes
C16 H16B O2 0.98 2.14 2.880(2) 131.1 . yes
C16 H16C O2 0.98 2.27 3.203(2) 159.6 4_566 yes

loop_
_geom_torsion_atom_site_label_1
_geom_torsion_atom_site_label_2
_geom_torsion_atom_site_label_3
_geom_torsion_atom_site_label_4
_geom_torsion
_geom_torsion_site_symmetry_1
_geom_torsion_site_symmetry_2
_geom_torsion_site_symmetry_3
_geom_torsion_site_symmetry_4
_geom_torsion_publ_flag
C3 N1 C2 C1 -20.5(2) . . . . ?
C3 N1 C2 C7 106.4(2) . . . . ?
C4 C1 C2 N1 10.5(2) . . . . ?
C5 C1 C2 N1 -168.66(15) . . . . ?
C4 C1 C2 C7 -115.06(18) . . . . ?
C5 C1 C2 C7 65.8(2) . . . . ?
C2 N1 C3 O3 -167.92(17) . . . . ?
C2 N1 C3 N2 15.2(3) . . . . ?
C4 N2 C3 O3 -175.13(17) . . . . ?
C4 N2 C3 N1 1.8(3) . . . . ?
C5 C1 C4 N2 -177.71(16) . . . . ?
C2 C1 C4 N2 3.2(3) . . . . ?
C5 C1 C4 C16 4.2(3) . . . . ?
C2 C1 C4 C16 -174.93(17) . . . . ?
C3 N2 C4 C1 -10.6(3) . . . . ?
C3 N2 C4 C16 167.78(17) . . . . ?
C6 O1 C5 O2 0.4(3) . . . . ?
C6 O1 C5 C1 -177.43(16) . . . . ?
C4 C1 C5 O2 17.6(3) . . . . ?
C2 C1 C5 O2 -163.3(2) . . . . ?
C4 C1 C5 O1 -164.73(16) . . . . ?
C2 C1 C5 O1 14.4(2) . . . . ?
N1 C2 C7 C12 -60.4(2) . . . . ?
C1 C2 C7 C12 64.2(2) . . . . ?
N1 C2 C7 C8 117.48(18) . . . . ?
C1 C2 C7 C8 -117.93(18) . . . . ?
C13 O4 C8 C9 -16.0(3) . . . . ?
C13 O4 C8 C7 164.49(17) . . . . ?
C12 C7 C8 O4 178.59(15) . . . . ?
C2 C7 C8 O4 0.6(2) . . . . ?
C12 C7 C8 C9 -1.0(3) . . . . ?
C2 C7 C8 C9 -178.98(16) . . . . ?
O4 C8 C9 C10 -177.85(16) . . . . ?
C7 C8 C9 C10 1.7(3) . . . . ?
C14 O5 C10 C11 4.3(3) . . . . ?
C14 O5 C10 C9 -176.00(16) . . . . ?
C8 C9 C10 O5 178.69(16) . . . . ?
C8 C9 C10 C11 -1.6(3) . . . . ?
O5 C10 C11 C12 -179.47(16) . . . . ?
C9 C10 C11 C12 0.8(3) . . . . ?
C15 O6 C12 C11 0.4(3) . . . . ?
C15 O6 C12 C7 -179.80(15) . . . . ?
C10 C11 C12 O6 179.71(16) . . . . ?
C10 C11 C12 C7 -0.1(3) . . . . ?
C8 C7 C12 O6 -179.66(15) . . . . ?
C2 C7 C12 O6 -1.7(2) . . . . ?
C8 C7 C12 C11 0.2(3) . . . . ?
C2 C7 C12 C11 178.19(16) . . . . ?
